data_7032545
loop_
_publ_author_name
'Bienfait, Andr\'e M'
'Sch\"adle, Christoph'
'Maichle-M\"ossmer, C\"acilia'
'T\"ornroos, Karl W'
'Anwander, Reiner'

_publ_section_title
;
 Europium bis(dimethylsilyl)amides including mixed-valent
 Eu3[N(SiHMe2)2]6[\m-N(SiHMe2)2]2.
;
_journal_issue 46
_journal_name_full 'Dalton transactions (Cambridge, England : 2003)'
_journal_page_first 17324
_journal_page_last 17332
_journal_paper_doi 10.1039/c4dt02411g
_journal_volume 43
_journal_year 2014
_chemical_formula_moiety 'C16 H56 Eu N4 Si8, K'
_chemical_formula_sum 'C16 H56 Eu K N4 Si8'
_chemical_formula_weight 720.42
_chemical_name_common ab141
_chemical_name_systematic
;
 ?
;
_space_group_crystal_system monoclinic
_space_group_IT_number 15
_space_group_name_Hall '-C 2yc'
_space_group_name_H-M_alt 'C 1 2/c 1'
_symmetry_space_group_name_Hall '-C 2yc'
_symmetry_space_group_name_H-M 'C 1 2/c 1'
_atom_sites_solution_hydrogens mixed
_atom_sites_solution_primary direct
_atom_sites_solution_secondary difmap
_audit_creation_method SHELXL-2013
_cell_angle_alpha 90
_cell_angle_beta 106.222(7)
_cell_angle_gamma 90
_cell_formula_units_Z 4
_cell_length_a 19.5944(16)
_cell_length_b 11.0176(7)
_cell_length_c 18.0581(16)
_cell_measurement_reflns_used 12691
_cell_measurement_temperature 173(2)
_cell_measurement_theta_max 59.36
_cell_measurement_theta_min 5.96
_cell_volume 3743.2(5)
_computing_cell_refinement X-AREA
_computing_data_collection X-AREA
_computing_data_reduction X-AREA
_computing_molecular_graphics 'ORTEP3, POV-RAY'
_computing_structure_refinement 'SHELXL-2013 (Sheldrick, 2013)'
_computing_structure_solution 'SHELXS-97 (Sheldrick, 1990)'
_diffrn_ambient_temperature 173(2)
_diffrn_measured_fraction_theta_full 0.995
_diffrn_measured_fraction_theta_max 0.996
_diffrn_measurement_device_type 'STOE IPDS II'
_diffrn_measurement_method omega-scan
_diffrn_radiation_monochromator graphite
_diffrn_radiation_type MoK\a
_diffrn_radiation_wavelength 0.71073
_diffrn_reflns_av_R_equivalents 0.1316
_diffrn_reflns_av_unetI/netI 0.0548
_diffrn_reflns_Laue_measured_fraction_full 0.995
_diffrn_reflns_Laue_measured_fraction_max 0.996
_diffrn_reflns_limit_h_max 23
_diffrn_reflns_limit_h_min -23
_diffrn_reflns_limit_k_max 13
_diffrn_reflns_limit_k_min -13
_diffrn_reflns_limit_l_max 21
_diffrn_reflns_limit_l_min -21
_diffrn_reflns_number 23798
_diffrn_reflns_point_group_measured_fraction_full 0.995
_diffrn_reflns_point_group_measured_fraction_max 0.996
_diffrn_reflns_theta_full 25.242
_diffrn_reflns_theta_max 25.346
_diffrn_reflns_theta_min 4.183
_diffrn_source 'fine-focus sealed tube'
_exptl_absorpt_coefficient_mu 2.055
_exptl_absorpt_correction_T_max 1.4465
_exptl_absorpt_correction_T_min 0.4337
_exptl_absorpt_correction_type numerical
_exptl_absorpt_process_details mulabs
_exptl_crystal_colour colorless
_exptl_crystal_density_diffrn 1.278
_exptl_crystal_description needle
_exptl_crystal_F_000 1496
_exptl_crystal_size_max 0.400
_exptl_crystal_size_mid 0.250
_exptl_crystal_size_min 0.200
_refine_diff_density_max 1.394
_refine_diff_density_min -1.567
_refine_diff_density_rms 0.097
_refine_ls_extinction_method none
_refine_ls_goodness_of_fit_ref 1.104
_refine_ls_hydrogen_treatment mixed
_refine_ls_matrix_type full
_refine_ls_number_parameters 150
_refine_ls_number_reflns 3418
_refine_ls_number_restraints 4
_refine_ls_restrained_S_all 1.103
_refine_ls_R_factor_all 0.0378
_refine_ls_R_factor_gt 0.0343
_refine_ls_shift/su_max 0.001
_refine_ls_shift/su_mean 0.000
_refine_ls_structure_factor_coef Fsqd
_refine_ls_weighting_details 'w=1/[\s^2^(Fo^2^)+(0.0199P)^2^+12.4261P] where P=(Fo^2^+2Fc^2^)/3'
_refine_ls_weighting_scheme calc
_refine_ls_wR_factor_gt 0.0795
_refine_ls_wR_factor_ref 0.0811
_reflns_Friedel_coverage 0.000
_reflns_number_gt 3200
_reflns_number_total 3418
_reflns_threshold_expression 'I > 2\s(I)'
_cod_data_source_file c4dt02411g1.cif
_cod_data_source_block Compound4
_cod_depositor_comments 'Adding full bibliography for 7032542--7032546.cif.'
_cod_database_code 7032545
_shelx_space_group_comment
;
The symmetry employed for this shelxl refinement is uniquely defined
by the following loop, which should always be used as a source of
symmetry information in preference to the above space-group names.
They are only intended as comments.
;
_shelx_estimated_absorpt_t_min 0.494
_shelx_estimated_absorpt_t_max 0.684
_shelxl_version_number 2013-3

loop_
_space_group_symop_operation_xyz
'x, y, z'
'-x, y, -z+1/2'
'x+1/2, y+1/2, z'
'-x+1/2, y+1/2, -z+1/2'
'-x, -y, -z'
'x, -y, z-1/2'
'-x+1/2, -y+1/2, -z'
'x+1/2, -y+1/2, z-1/2'

loop_
_atom_site_label
_atom_site_type_symbol
_atom_site_fract_x
_atom_site_fract_y
_atom_site_fract_z
_atom_site_U_iso_or_equiv
_atom_site_adp_type
_atom_site_occupancy
_atom_site_site_symmetry_order
_atom_site_calc_flag
_atom_site_refinement_flags_posn
_atom_site_refinement_flags_adp
_atom_site_refinement_flags_occupancy
N1 N 0.48031(18) 0.7021(3) 0.14083(19) 0.0270(7) Uani 1 1 d . . .
C7 C 0.5904(5) 0.2006(5) 0.3475(4) 0.077(2) Uani 1 1 d . . .
H7A H 0.5438 0.1865 0.3108 0.116 Uiso 1 1 calc R U .
H7B H 0.5908 0.1674 0.3980 0.116 Uiso 1 1 calc R U .
H7C H 0.6271 0.1605 0.3289 0.116 Uiso 1 1 calc R U .
C5 C 0.6415(4) 0.2631(5) 0.1737(3) 0.0615(16) Uani 1 1 d . . .
H5A H 0.5942 0.2258 0.1621 0.092 Uiso 1 1 calc R U .
H5B H 0.6744 0.2183 0.2157 0.092 Uiso 1 1 calc R U .
H5C H 0.6586 0.2605 0.1277 0.092 Uiso 1 1 calc R U .
C1 C 0.5632(3) 0.9376(4) 0.1794(3) 0.0507(13) Uani 1 1 d . . .
H1A H 0.5426 0.9493 0.2226 0.076 Uiso 1 1 calc R U .
H1B H 0.5361 0.9849 0.1349 0.076 Uiso 1 1 calc R U .
H1C H 0.6128 0.9648 0.1945 0.076 Uiso 1 1 calc R U .
H1 H 0.604(2) 0.711(4) 0.216(2) 0.061 Uiso 1 1 d D U .
Si1 Si 0.55940(6) 0.77351(10) 0.15321(6) 0.0296(2) Uani 1 1 d D . .
C8 C 0.6968(3) 0.3882(7) 0.4262(4) 0.080(2) Uani 1 1 d . . .
H8A H 0.7074 0.4752 0.4319 0.121 Uiso 1 1 calc R U .
H8B H 0.7330 0.3472 0.4073 0.121 Uiso 1 1 calc R U .
H8C H 0.6967 0.3541 0.4763 0.121 Uiso 1 1 calc R U .
C6 C 0.7255(3) 0.4920(7) 0.2241(4) 0.0723(18) Uani 1 1 d . . .
H6A H 0.7231 0.5768 0.2395 0.108 Uiso 1 1 calc R U .
H6B H 0.7421 0.4885 0.1777 0.108 Uiso 1 1 calc R U .
H6C H 0.7585 0.4473 0.2659 0.108 Uiso 1 1 calc R U .
N2 N 0.59518(18) 0.4438(3) 0.27318(19) 0.0279(7) Uani 1 1 d . . .
C2 C 0.5994(3) 0.7571(5) 0.0710(3) 0.0525(13) Uani 1 1 d . . .
H2A H 0.5981 0.6716 0.0556 0.079 Uiso 1 1 calc R U .
H2B H 0.6488 0.7852 0.0869 0.079 Uiso 1 1 calc R U .
H2C H 0.5722 0.8058 0.0272 0.079 Uiso 1 1 calc R U .
H2 H 0.392(3) 0.647(4) 0.016(2) 0.063 Uiso 1 1 d D U .
Si2 Si 0.40308(6) 0.73702(10) 0.07358(6) 0.0307(3) Uani 1 1 d D . .
Si3 Si 0.63605(6) 0.42270(10) 0.20331(7) 0.0304(2) Uani 1 1 d D . .
C3 C 0.4028(4) 0.8862(5) 0.0248(3) 0.0608(15) Uani 1 1 d . . .
H3A H 0.4438 0.8908 0.0038 0.091 Uiso 1 1 calc R U .
H3B H 0.4055 0.9518 0.0621 0.091 Uiso 1 1 calc R U .
H3C H 0.3588 0.8943 -0.0173 0.091 Uiso 1 1 calc R U .
H3 H 0.595(3) 0.487(5) 0.139(2) 0.073 Uiso 1 1 d D U .
Si4 Si 0.60838(7) 0.36559(11) 0.35650(7) 0.0347(3) Uani 1 1 d D . .
C4 C 0.3246(3) 0.7333(6) 0.1119(3) 0.0599(15) Uani 1 1 d . . .
H4A H 0.3234 0.6557 0.1381 0.090 Uiso 1 1 calc R U .
H4B H 0.2811 0.7421 0.0692 0.090 Uiso 1 1 calc R U .
H4C H 0.3277 0.8000 0.1486 0.090 Uiso 1 1 calc R U .
H4 H 0.560(3) 0.414(5) 0.394(3) 0.072 Uiso 1 1 d D U .
K1 K 0.5000 0.5000 0.0000 0.0422(3) Uani 1 2 d S . P
Eu1 Eu 0.5000 0.57617(2) 0.2500 0.01972(9) Uani 1 2 d S T P

loop_
_atom_site_aniso_label
_atom_site_aniso_U_11
_atom_site_aniso_U_22
_atom_site_aniso_U_33
_atom_site_aniso_U_23
_atom_site_aniso_U_13
_atom_site_aniso_U_12
N1 0.0285(17) 0.0226(16) 0.0313(17) 0.0040(13) 0.0110(14) -0.0026(13)
C7 0.156(7) 0.030(3) 0.063(4) 0.010(2) 0.060(4) 0.004(3)
C5 0.102(5) 0.039(3) 0.060(3) 0.002(2) 0.050(3) 0.018(3)
C1 0.054(3) 0.032(2) 0.069(3) -0.009(2) 0.021(3) -0.011(2)
Si1 0.0344(6) 0.0249(5) 0.0323(6) -0.0006(4) 0.0141(5) -0.0047(4)
C8 0.054(4) 0.116(6) 0.063(4) 0.048(4) 0.002(3) 0.013(4)
C6 0.042(3) 0.103(5) 0.079(4) -0.022(4) 0.029(3) -0.012(3)
N2 0.0265(17) 0.0258(17) 0.0330(17) 0.0011(13) 0.0108(14) 0.0069(13)
C2 0.064(3) 0.052(3) 0.053(3) -0.002(2) 0.036(3) -0.011(3)
Si2 0.0367(6) 0.0284(6) 0.0250(5) -0.0007(4) 0.0052(5) 0.0044(5)
Si3 0.0296(6) 0.0314(6) 0.0317(6) -0.0002(5) 0.0110(5) 0.0050(5)
C3 0.084(4) 0.032(3) 0.053(3) 0.010(2) -0.002(3) 0.004(3)
Si4 0.0417(7) 0.0304(6) 0.0372(6) 0.0055(5) 0.0200(6) 0.0109(5)
C4 0.035(3) 0.102(5) 0.038(3) 0.001(3) 0.003(2) 0.019(3)
K1 0.0426(8) 0.0543(9) 0.0331(7) 0.0072(6) 0.0161(6) -0.0028(6)
Eu1 0.02093(15) 0.01779(14) 0.02161(14) 0.000 0.00787(10) 0.000

loop_
_atom_type_symbol
_atom_type_description
_atom_type_scat_dispersion_real
_atom_type_scat_dispersion_imag
_atom_type_scat_source
C C 0.0033 0.0016 'International Tables Vol C Tables 4.2.6.8 and 6.1.1.4'
H H 0.0000 0.0000 'International Tables Vol C Tables 4.2.6.8 and 6.1.1.4'
N N 0.0061 0.0033 'International Tables Vol C Tables 4.2.6.8 and 6.1.1.4'
Si Si 0.0817 0.0704 'International Tables Vol C Tables 4.2.6.8 and 6.1.1.4'
Eu Eu -0.1578 3.6682 'International Tables Vol C Tables 4.2.6.8 and 6.1.1.4'
K K 0.2009 0.2494 'International Tables Vol C Tables 4.2.6.8 and 6.1.1.4'

loop_
_geom_angle_atom_site_label_1
_geom_angle_atom_site_label_2
_geom_angle_atom_site_label_3
_geom_angle
_geom_angle_site_symmetry_1
_geom_angle_site_symmetry_3
Si1 N1 Si2 126.01(19) . .
Si1 N1 Eu1 103.48(16) . .
Si2 N1 Eu1 129.59(17) . .
Si4 C7 H7A 109.5 . .
Si4 C7 H7B 109.5 . .
H7A C7 H7B 109.5 . .
Si4 C7 H7C 109.5 . .
H7A C7 H7C 109.5 . .
H7B C7 H7C 109.5 . .
Si3 C5 H5A 109.5 . .
Si3 C5 H5B 109.5 . .
H5A C5 H5B 109.5 . .
Si3 C5 H5C 109.5 . .
H5A C5 H5C 109.5 . .
H5B C5 H5C 109.5 . .
Si1 C1 H1A 109.5 . .
Si1 C1 H1B 109.5 . .
H1A C1 H1B 109.5 . .
Si1 C1 H1C 109.5 . .
H1A C1 H1C 109.5 . .
H1B C1 H1C 109.5 . .
N1 Si1 C1 116.9(2) . .
N1 Si1 C2 114.8(2) . .
C1 Si1 C2 107.4(2) . .
N1 Si1 Eu1 45.55(11) . .
C1 Si1 Eu1 120.91(18) . .
C2 Si1 Eu1 131.56(17) . .
N1 Si1 H1 103(2) . .
C1 Si1 H1 107(2) . .
C2 Si1 H1 107(2) . .
Eu1 Si1 H1 58(2) . .
Si4 C8 H8A 109.5 . .
Si4 C8 H8B 109.5 . .
H8A C8 H8B 109.5 . .
Si4 C8 H8C 109.5 . .
H8A C8 H8C 109.5 . .
H8B C8 H8C 109.5 . .
Si3 C6 H6A 109.5 . .
Si3 C6 H6B 109.5 . .
H6A C6 H6B 109.5 . .
Si3 C6 H6C 109.5 . .
H6A C6 H6C 109.5 . .
H6B C6 H6C 109.5 . .
Si3 N2 Si4 127.50(19) . .
Si3 N2 Eu1 118.57(17) . .
Si4 N2 Eu1 113.45(16) . .
Si1 C2 K1 93.20(18) . .
Si1 C2 H2A 109.5 . .
K1 C2 H2A 31.2 . .
Si1 C2 H2B 109.5 . .
K1 C2 H2B 140.6 . .
H2A C2 H2B 109.5 . .
Si1 C2 H2C 109.5 . .
K1 C2 H2C 91.6 . .
H2A C2 H2C 109.5 . .
H2B C2 H2C 109.5 . .
N1 Si2 C4 113.2(2) . .
N1 Si2 C3 115.0(2) . .
C4 Si2 C3 107.6(3) . .
N1 Si2 K1 69.62(11) . .
C4 Si2 K1 133.1(2) . .
C3 Si2 K1 112.8(2) . .
N1 Si2 H2 107(2) . .
C4 Si2 H2 107(2) . .
C3 Si2 H2 107(2) . .
K1 Si2 H2 39(2) . .
N2 Si3 C5 115.1(2) . .
N2 Si3 C6 114.3(2) . .
C5 Si3 C6 108.9(3) . .
N2 Si3 Eu1 36.00(11) . .
C5 Si3 Eu1 130.3(2) . .
C6 Si3 Eu1 120.0(2) . .
N2 Si3 H3 106(2) . .
C5 Si3 H3 108(2) . .
C6 Si3 H3 105(2) . .
Eu1 Si3 H3 70(2) . .
Si2 C3 H3A 109.5 . .
Si2 C3 H3B 109.5 . .
H3A C3 H3B 109.5 . .
Si2 C3 H3C 109.5 . .
H3A C3 H3C 109.5 . .
H3B C3 H3C 109.5 . .
N2 Si4 C7 116.4(2) . .
N2 Si4 C8 114.7(2) . .
C7 Si4 C8 108.1(4) . .
N2 Si4 Eu1 39.10(11) . .
C7 Si4 Eu1 123.6(3) . .
C8 Si4 Eu1 128.1(2) . .
N2 Si4 H4 106(2) . .
C7 Si4 H4 106(2) . .
C8 Si4 H4 105(2) . .
Eu1 Si4 H4 67(2) . .
Si2 C4 H4A 109.5 . .
Si2 C4 H4B 109.5 . .
H4A C4 H4B 109.5 . .
Si2 C4 H4C 109.5 . .
H4A C4 H4C 109.5 . .
H4B C4 H4C 109.5 . .
C2 K1 C2 180.0 . 5_665
C2 K1 Si2 65.27(9) . .
C2 K1 Si2 114.73(9) 5_665 .
C2 K1 Si2 114.72(9) . 5_665
C2 K1 Si2 65.28(9) 5_665 5_665
Si2 K1 Si2 180.0 . 5_665
C2 K1 Eu1 69.04(8) . .
C2 K1 Eu1 110.96(8) 5_665 .
Si2 K1 Eu1 51.313(17) . .
Si2 K1 Eu1 128.687(17) 5_665 .
C2 K1 Eu1 110.96(8) . 5_665
C2 K1 Eu1 69.04(8) 5_665 5_665
Si2 K1 Eu1 128.687(17) . 5_665
Si2 K1 Eu1 51.313(17) 5_665 5_665
Eu1 K1 Eu1 180.0 . 5_665
C2 K1 H2 81.3(8) . .
C2 K1 H2 98.7(8) 5_665 .
Si2 K1 H2 18.8(7) . .
Si2 K1 H2 161.2(7) 5_665 .
Eu1 K1 H2 64.9(9) . .
Eu1 K1 H2 115.1(9) 5_665 .
C2 K1 H3 61.8(12) . .
C2 K1 H3 118.2(12) 5_665 .
Si2 K1 H3 89.7(12) . .
Si2 K1 H3 90.3(12) 5_665 .
Eu1 K1 H3 43.9(12) . .
Eu1 K1 H3 136.1(12) 5_665 .
H2 K1 H3 106.7(15) . .
N2 Eu1 N2 101.75(17) 2_655 .
N2 Eu1 N1 117.33(11) 2_655 2_655
N2 Eu1 N1 106.57(12) . 2_655
N2 Eu1 N1 106.57(12) 2_655 .
N2 Eu1 N1 117.32(11) . .
N1 Eu1 N1 107.72(16) 2_655 .
N2 Eu1 Si1 97.43(8) 2_655 2_655
N2 Eu1 Si1 136.61(9) . 2_655
N1 Eu1 Si1 30.97(8) 2_655 2_655
N1 Eu1 Si1 93.29(8) . 2_655
N2 Eu1 Si1 136.61(9) 2_655 .
N2 Eu1 Si1 97.43(8) . .
N1 Eu1 Si1 93.28(8) 2_655 .
N1 Eu1 Si1 30.97(8) . .
Si1 Eu1 Si1 94.57(4) 2_655 .
N2 Eu1 Si4 90.96(9) 2_655 .
N2 Eu1 Si4 27.45(8) . .
N1 Eu1 Si4 89.89(8) 2_655 .
N1 Eu1 Si4 144.65(8) . .
Si1 Eu1 Si4 115.06(3) 2_655 .
Si1 Eu1 Si4 120.82(3) . .
N2 Eu1 Si4 27.45(8) 2_655 2_655
N2 Eu1 Si4 90.96(9) . 2_655
N1 Eu1 Si4 144.65(8) 2_655 2_655
N1 Eu1 Si4 89.89(8) . 2_655
Si1 Eu1 Si4 120.82(3) 2_655 2_655
Si1 Eu1 Si4 115.06(3) . 2_655
Si4 Eu1 Si4 92.76(5) . 2_655
N2 Eu1 Si3 106.58(8) 2_655 .
N2 Eu1 Si3 25.43(8) . .
N1 Eu1 Si3 122.42(8) 2_655 .
N1 Eu1 Si3 92.37(8) . .
Si1 Eu1 Si3 152.59(3) 2_655 .
Si1 Eu1 Si3 77.08(3) . .
Si4 Eu1 Si3 52.76(3) . .
Si4 Eu1 Si3 85.97(3) 2_655 .
N2 Eu1 Si3 25.43(8) 2_655 2_655
N2 Eu1 Si3 106.58(8) . 2_655
N1 Eu1 Si3 92.37(8) 2_655 2_655
N1 Eu1 Si3 122.42(8) . 2_655
Si1 Eu1 Si3 77.08(3) 2_655 2_655
Si1 Eu1 Si3 152.59(3) . 2_655
Si4 Eu1 Si3 85.98(3) . 2_655
Si4 Eu1 Si3 52.76(3) 2_655 2_655
Si3 Eu1 Si3 121.38(4) . 2_655
N2 Eu1 K1 85.88(8) 2_655 .
N2 Eu1 K1 80.86(8) . .
N1 Eu1 K1 152.44(8) 2_655 .
N1 Eu1 K1 47.86(8) . .
Si1 Eu1 K1 139.45(2) 2_655 .
Si1 Eu1 K1 59.21(2) . .
Si4 Eu1 K1 105.23(2) . .
Si4 Eu1 K1 59.01(2) 2_655 .
Si3 Eu1 K1 57.22(2) . .
Si3 Eu1 K1 111.25(2) 2_655 .
N2 Eu1 K1 80.86(8) 2_655 2_655
N2 Eu1 K1 85.88(8) . 2_655
N1 Eu1 K1 47.86(8) 2_655 2_655
N1 Eu1 K1 152.44(8) . 2_655
Si1 Eu1 K1 59.21(2) 2_655 2_655
Si1 Eu1 K1 139.45(2) . 2_655
Si4 Eu1 K1 59.01(2) . 2_655
Si4 Eu1 K1 105.23(2) 2_655 2_655
Si3 Eu1 K1 111.25(2) . 2_655
Si3 Eu1 K1 57.22(2) 2_655 2_655
K1 Eu1 K1 158.939(6) . 2_655
N2 Eu1 H1 156.8(9) 2_655 .
N2 Eu1 H1 76.6(8) . .
N1 Eu1 H1 84.7(11) 2_655 .
N1 Eu1 H1 56.6(4) . .
Si1 Eu1 H1 99.2(11) 2_655 .
Si1 Eu1 H1 25.9(4) . .
Si4 Eu1 H1 96.4(5) . .
Si4 Eu1 H1 129.8(10) 2_655 .
Si3 Eu1 H1 62.3(10) . .
Si3 Eu1 H1 176.2(11) 2_655 .
K1 Eu1 H1 71.0(10) . .
K1 Eu1 H1 121.6(8) 2_655 .

loop_
_geom_bond_atom_site_label_1
_geom_bond_atom_site_label_2
_geom_bond_distance
_geom_bond_site_symmetry_2
N1 Si1 1.696(3) .
N1 Si2 1.699(4) .
N1 Eu1 2.353(3) .
C7 Si4 1.850(5) .
C7 H7A 0.9800 .
C7 H7B 0.9800 .
C7 H7C 0.9800 .
C5 Si3 1.850(5) .
C5 H5A 0.9800 .
C5 H5B 0.9800 .
C5 H5C 0.9800 .
C1 Si1 1.865(5) .
C1 H1A 0.9800 .
C1 H1B 0.9800 .
C1 H1C 0.9800 .
Si1 C2 1.872(5) .
Si1 Eu1 3.2052(11) .
Si1 H1 1.408(19) .
C8 Si4 1.851(6) .
C8 H8A 0.9800 .
C8 H8B 0.9800 .
C8 H8C 0.9800 .
C6 Si3 1.851(6) .
C6 H6A 0.9800 .
C6 H6B 0.9800 .
C6 H6C 0.9800 .
N2 Si3 1.689(3) .
N2 Si4 1.690(3) .
N2 Eu1 2.312(3) .
C2 K1 3.473(5) .
C2 H2A 0.9800 .
C2 H2B 0.9800 .
C2 H2C 0.9800 .
Si2 C4 1.855(5) .
Si2 C3 1.864(5) .
Si2 K1 3.6880(11) .
Si2 H2 1.404(19) .
Si3 Eu1 3.4543(11) .
Si3 H3 1.409(19) .
C3 H3A 0.9800 .
C3 H3B 0.9800 .
C3 H3C 0.9800 .
Si4 Eu1 3.3630(12) .
Si4 H4 1.410(19) .
C4 H4A 0.9800 .
C4 H4B 0.9800 .
C4 H4C 0.9800 .
K1 C2 3.473(5) 5_665
K1 Si2 3.6881(11) 5_665
K1 Eu1 4.5919(4) .
K1 Eu1 4.5919(4) 5_665
K1 H2 2.75(5) .
K1 H3 2.67(3) .
Eu1 N2 2.312(3) 2_655
Eu1 N1 2.353(3) 2_655
Eu1 Si1 3.2052(11) 2_655
Eu1 Si4 3.3630(12) 2_655
Eu1 Si3 3.4543(11) 2_655
Eu1 Si2 3.6764(11) 2_655
Eu1 K1 4.5919(4) 2_655
Eu1 H1 2.73(5) .
